data_4345983
loop_
_publ_author_name
'Sylvia Eller'
'Barbara Trettenbrein'
'Dennis Oberhuber'
'Christof Strabler'
'Rene Gutmann'
'Wytze E. van der Veer'
'Markus Ruetz'
'Holger Kopacka'
'Dagmar Obendorf'
'Peter Bruggeller'

_publ_section_title
;
 Oxidative quenching within photosensitizer-acceptor dyads based on
 bis(bidentate) phosphine-connected osmium(II) bipyridyl light absorbers
 and reactive metal sites
;
_journal_name_full 'Inorganic Chemistry Communications'
_journal_page_first 41
_journal_page_last 45
_journal_paper_doi 10.1016/j.inoche.2012.06.001
_journal_volume 23
_journal_year 2012
_chemical_formula_moiety 'C72 H60 Cl2 N4 Os P4 Pt, 2(F6 Sb)'
_chemical_formula_sum 'C72 H60 Cl2 F12 N4 Os P4 Pt Sb2'
_chemical_formula_weight 2032.85
_chemical_name_systematic '[Os(bpy)2(dppcb)PtCl2](SbF6)2'
_space_group_IT_number 13
_symmetry_cell_setting monoclinic
_symmetry_space_group_name_Hall '-P 2yc'
_symmetry_space_group_name_H-M 'P 1 2/c 1'
_atom_sites_solution_hydrogens geom
_atom_sites_solution_primary direct
_atom_sites_solution_secondary difmap
_cell_angle_alpha 90.00
_cell_angle_beta 117.9798(6)
_cell_angle_gamma 90.00
_cell_formula_units_Z 4
_cell_length_a 25.3679(3)
_cell_length_b 13.5811(2)
_cell_length_c 26.1203(3)
_cell_measurement_reflns_used 262911
_cell_measurement_temperature 243(2)
_cell_measurement_theta_max 27.485
_cell_measurement_theta_min 0.998
_cell_volume 7947.20(18)
_computing_cell_refinement 'Denzo and Scalepack'
_computing_data_collection 'Kappa CCD'
_computing_data_reduction 'Denzo and Scalepack'
_computing_molecular_graphics 'SHELXTL-NT V6.1'
_computing_publication_material 'SHELXTL-NT V6.1'
_computing_structure_refinement 'SHELXL-97 (Sheldrick, 1997)'
_computing_structure_solution 'SHELXS-97 (Sheldrick, 1990)'
_diffrn_ambient_temperature 243(2)
_diffrn_measured_fraction_theta_full 1.00
_diffrn_measurement_device_type 'Kappa CCD'
_diffrn_measurement_method 'phi- and omega-scans'
_diffrn_radiation_monochromator graphite
_diffrn_radiation_source 'fine-focus sealed tube'
_diffrn_radiation_type MoK\a
_diffrn_radiation_wavelength 0.71073
_diffrn_reflns_av_R_equivalents 0.0199
_diffrn_reflns_av_sigmaI/netI 0.0631
_diffrn_reflns_limit_h_max 33
_diffrn_reflns_limit_h_min -33
_diffrn_reflns_limit_k_max 18
_diffrn_reflns_limit_k_min -18
_diffrn_reflns_limit_l_max 34
_diffrn_reflns_limit_l_min -34
_diffrn_reflns_number 35750
_diffrn_reflns_theta_full 28.37
_diffrn_reflns_theta_max 28.37
_diffrn_reflns_theta_min 1.75
_diffrn_standards_decay_% 0
_diffrn_standards_interval_time 120
_diffrn_standards_number 3
_exptl_absorpt_coefficient_mu 4.238
_exptl_absorpt_correction_T_max 0.665
_exptl_absorpt_correction_T_min 0.620
_exptl_absorpt_correction_type multi-scan
_exptl_absorpt_process_details 'Otwinowski et al, 1997'
_exptl_crystal_colour orange
_exptl_crystal_density_diffrn 1.699
_exptl_crystal_density_method 'not measured'
_exptl_crystal_description needle
_exptl_crystal_F_000 3912
_exptl_crystal_size_max 0.17
_exptl_crystal_size_mid 0.10
_exptl_crystal_size_min 0.10
_refine_diff_density_max 1.330
_refine_diff_density_min -0.960
_refine_diff_density_rms 0.100
_refine_ls_extinction_method none
_refine_ls_goodness_of_fit_ref 1.030
_refine_ls_hydrogen_treatment constr
_refine_ls_matrix_type full
_refine_ls_number_parameters 916
_refine_ls_number_reflns 17959
_refine_ls_number_restraints 0
_refine_ls_restrained_S_all 1.030
_refine_ls_R_factor_all 0.0924
_refine_ls_R_factor_gt 0.0469
_refine_ls_shift/su_max 0.015
_refine_ls_shift/su_mean 0.002
_refine_ls_structure_factor_coef Fsqd
_refine_ls_weighting_details 'calc w=1/[\s^2^(Fo^2^)+(0.0512P)^2^+3.0939P] where P=(Fo^2^+2Fc^2^)/3'
_refine_ls_weighting_scheme calc
_refine_ls_wR_factor_gt 0.1160
_refine_ls_wR_factor_ref 0.1933
_reflns_number_gt 12050
_reflns_number_total 19916
_reflns_threshold_expression >3sigma(I)
_cod_data_source_file Inor-Chem-Comm-2012-23-41-45-1.cif
_cod_data_source_block 1
_cod_original_sg_symbol_H-M 'P 2/c'
_cod_database_code 4345983
_diffrn_measured_fraction 0.982

loop_
_symmetry_equiv_pos_as_xyz
'x, y, z'
'-x, y, -z+1/2'
'-x, -y, -z'
'x, -y, z-1/2'

loop_
_atom_site_label
_atom_site_type_symbol
_atom_site_fract_x
_atom_site_fract_y
_atom_site_fract_z
_atom_site_U_iso_or_equiv
_atom_site_adp_type
_atom_site_occupancy
_atom_site_symmetry_multiplicity
_atom_site_calc_flag
_atom_site_refinement_flags
_atom_site_disorder_assembly
_atom_site_disorder_group
Os1 Os 0.226931(19) 0.38359(3) 0.52367(2) 0.04922(13) Uani 1 1 d . . .
Pt1 Pt 0.32784(2) -0.12543(3) 0.54577(3) 0.07122(19) Uani 1 1 d . . .
Cl1 Cl 0.3961(2) -0.2020(3) 0.5239(3) 0.153(3) Uani 1 1 d . . .
Cl2 Cl 0.32741(17) -0.2648(2) 0.59941(19) 0.0897(11) Uani 1 1 d . . .
P1 P 0.23741(12) 0.25913(19) 0.58987(13) 0.0503(7) Uani 1 1 d . . .
P2 P 0.30832(15) 0.3141(2) 0.52514(19) 0.0749(11) Uani 1 1 d . . .
P3 P 0.32130(17) 0.0028(2) 0.4893(2) 0.0822(12) Uani 1 1 d . . .
P4 P 0.26003(12) -0.05820(19) 0.56243(14) 0.0506(7) Uani 1 1 d . . .
N1 N 0.1525(4) 0.4594(7) 0.5168(5) 0.059(2) Uani 1 1 d . . .
N2 N 0.2605(5) 0.4811(7) 0.5957(4) 0.065(3) Uani 1 1 d . . .
N3 N 0.2228(4) 0.4923(6) 0.4629(4) 0.058(2) Uani 1 1 d . . .
N4 N 0.1728(4) 0.3185(7) 0.4415(4) 0.056(2) Uani 1 1 d . . .
C1 C 0.2833(5) 0.1573(7) 0.5861(5) 0.057(3) Uani 1 1 d . . .
H1 H 0.3110 0.1305 0.6248 0.068 Uiso 1 1 calc R . .
C2 C 0.3156(6) 0.1836(8) 0.5496(7) 0.074(4) Uani 1 1 d . . .
H2 H 0.3583 0.1653 0.5712 0.089 Uiso 1 1 calc R . .
C3 C 0.2804(5) 0.1032(7) 0.5030(6) 0.066(3) Uani 1 1 d . . .
H3 H 0.2512 0.1339 0.4662 0.080 Uiso 1 1 calc R . .
C4 C 0.2505(5) 0.0740(7) 0.5398(5) 0.049(2) Uani 1 1 d . . .
H4 H 0.2073 0.0895 0.5183 0.059 Uiso 1 1 calc R . .
C11 C 0.2753(6) 0.2941(8) 0.6701(5) 0.062(3) Uani 1 1 d . . .
C12 C 0.2430(7) 0.3483(9) 0.6914(6) 0.070(3) Uani 1 1 d . . .
H12 H 0.2028 0.3630 0.6662 0.084 Uiso 1 1 calc R . .
C13 C 0.2677(10) 0.3815(12) 0.7484(8) 0.100(5) Uani 1 1 d . . .
H13 H 0.2449 0.4198 0.7607 0.120 Uiso 1 1 calc R . .
C14 C 0.3232(13) 0.3591(17) 0.7850(8) 0.123(7) Uani 1 1 d . . .
H14 H 0.3399 0.3805 0.8237 0.148 Uiso 1 1 calc R . .
C15 C 0.3559(8) 0.3058(15) 0.7671(10) 0.124(8) Uani 1 1 d . . .
H15 H 0.3954 0.2896 0.7939 0.149 Uiso 1 1 calc R . .
C16 C 0.3322(6) 0.2721(10) 0.7075(6) 0.087(4) Uani 1 1 d . . .
H16 H 0.3561 0.2359 0.6954 0.104 Uiso 1 1 calc R . .
C21 C 0.1761(4) 0.1948(7) 0.5905(5) 0.046(2) Uani 1 1 d . . .
C22 C 0.1853(5) 0.1263(8) 0.6337(5) 0.055(3) Uani 1 1 d . . .
H22 H 0.2246 0.1123 0.6619 0.066 Uiso 1 1 calc R . .
C23 C 0.1401(5) 0.0796(9) 0.6366(5) 0.062(3) Uani 1 1 d . . .
H23 H 0.1470 0.0345 0.6664 0.075 Uiso 1 1 calc R . .
C24 C 0.0838(6) 0.1003(9) 0.5944(6) 0.070(3) Uani 1 1 d . . .
H24 H 0.0512 0.0673 0.5944 0.084 Uiso 1 1 calc R . .
C25 C 0.0734(5) 0.1691(10) 0.5514(6) 0.067(3) Uani 1 1 d . . .
H25 H 0.0340 0.1829 0.5233 0.081 Uiso 1 1 calc R . .
C26 C 0.1192(5) 0.2164(8) 0.5494(5) 0.056(3) Uani 1 1 d . . .
H26 H 0.1122 0.2633 0.5204 0.067 Uiso 1 1 calc R . .
C31 C 0.3769(6) 0.3727(10) 0.5752(10) 0.117(7) Uani 1 1 d . . .
C32 C 0.4211(9) 0.3314(15) 0.6247(15) 0.192(19) Uani 1 1 d . . .
H32 H 0.4170 0.2655 0.6332 0.230 Uiso 1 1 calc R . .
C33 C 0.4710(11) 0.383(2) 0.662(2) 0.238(4) Uani 1 1 d . . .
H33 H 0.5013 0.3557 0.6967 0.286 Uiso 1 1 calc R . .
C34 C 0.4724(11) 0.4837(19) 0.644(2) 0.235(3) Uani 1 1 d . . .
H34 H 0.5069 0.5208 0.6668 0.282 Uiso 1 1 calc R . .
C35 C 0.4298(9) 0.5276(14) 0.5984(14) 0.196(14) Uani 1 1 d . . .
H35 H 0.4329 0.5941 0.5903 0.235 Uiso 1 1 calc R . .
C36 C 0.3818(7) 0.4736(10) 0.5638(9) 0.111(6) Uani 1 1 d . . .
H36 H 0.3506 0.5034 0.5312 0.134 Uiso 1 1 calc R . .
C41 C 0.3096(11) 0.3102(10) 0.4525(12) 0.152(8) Uani 1 1 d . . .
C42 C 0.2664(12) 0.2716(14) 0.4028(9) 0.164(8) Uani 1 1 d . . .
H42 H 0.2338 0.2410 0.4041 0.197 Uiso 1 1 calc R . .
C43 C 0.2670(16) 0.2744(14) 0.3495(13) 0.203(16) Uani 1 1 d . . .
H43 H 0.2358 0.2462 0.3162 0.244 Uiso 1 1 calc R . .
C44 C 0.313(3) 0.318(2) 0.347(2) 0.21(3) Uani 1 1 d . . .
H44 H 0.3139 0.3250 0.3114 0.252 Uiso 1 1 calc R . .
C45 C 0.362(3) 0.355(2) 0.400(3) 0.21(4) Uani 1 1 d . . .
H45 H 0.3962 0.3813 0.4000 0.252 Uiso 1 1 calc R . .
C46 C 0.3592(15) 0.3517(14) 0.4513(17) 0.17(17) Uani 1 1 d . . .
H46 H 0.3905 0.3774 0.4854 0.204 Uiso 1 1 calc R . .
C51 C 0.2760(11) -0.0316(11) 0.4100(9) 0.112(7) Uani 1 1 d . . .
C52 C 0.3043(13) -0.0859(12) 0.3827(12) 0.141(9) Uani 1 1 d . . .
H52 H 0.3460 -0.0940 0.4022 0.169 Uiso 1 1 calc R . .
C53 C 0.272(2) -0.1261(19) 0.3291(17) 0.176(17) Uani 1 1 d . . .
H53 H 0.2908 -0.1654 0.3125 0.211 Uiso 1 1 calc R . .
C54 C 0.213(2) -0.108(2) 0.3006(13) 0.196(19) Uani 1 1 d . . .
H54 H 0.1910 -0.1340 0.2631 0.235 Uiso 1 1 calc R . .
C55 C 0.1839(15) -0.053(2) 0.3236(12) 0.187(12) Uani 1 1 d . . .
H55 H 0.1431 -0.0388 0.3015 0.224 Uiso 1 1 calc R . .
C56 C 0.2160(11) -0.0205(18) 0.3805(10) 0.135(8) Uani 1 1 d . . .
H56 H 0.1958 0.0099 0.3986 0.162 Uiso 1 1 calc R . .
C61 C 0.3897(9) 0.0548(9) 0.5001(11) 0.115(7) Uani 1 1 d . . .
C62 C 0.4365(8) 0.0461(14) 0.5539(14) 0.153(11) Uani 1 1 d . . .
H62 H 0.4327 0.0113 0.5831 0.183 Uiso 1 1 calc R . .
C63 C 0.4904(11) 0.0898(16) 0.5650(18) 0.204(16) Uani 1 1 d . . .
H63 H 0.5240 0.0904 0.6018 0.244 Uiso 1 1 calc R . .
C64 C 0.4898(19) 0.134(3) 0.515(3) 0.24(4) Uani 1 1 d . . .
H64 H 0.5263 0.1600 0.5200 0.288 Uiso 1 1 calc R . .
C65 C 0.444(2) 0.143(3) 0.462(3) 0.24(3) Uani 1 1 d . . .
H65 H 0.4489 0.1755 0.4326 0.284 Uiso 1 1 calc R . .
C66 C 0.3911(11) 0.1039(11) 0.4508(13) 0.158(11) Uani 1 1 d . . .
H66 H 0.3574 0.1079 0.4142 0.189 Uiso 1 1 calc R . .
C71 C 0.1879(5) -0.1061(7) 0.5144(5) 0.055(3) Uani 1 1 d . . .
C72 C 0.1375(5) -0.0606(12) 0.5073(6) 0.075(4) Uani 1 1 d . . .
H72 H 0.1403 -0.0053 0.5301 0.090 Uiso 1 1 calc R . .
C73 C 0.0834(6) -0.0931(12) 0.4682(7) 0.088(4) Uani 1 1 d . . .
H73 H 0.0488 -0.0587 0.4622 0.105 Uiso 1 1 calc R . .
C74 C 0.0790(6) -0.1774(13) 0.4369(8) 0.103(5) Uani 1 1 d . . .
H74 H 0.0410 -0.2021 0.4114 0.123 Uiso 1 1 calc R . .
C75 C 0.1264(7) -0.2242(12) 0.4416(8) 0.103(5) Uani 1 1 d . . .
H75 H 0.1228 -0.2796 0.4186 0.124 Uiso 1 1 calc R . .
C76 C 0.1812(6) -0.1898(10) 0.4810(7) 0.084(4) Uani 1 1 d . . .
H76 H 0.2155 -0.2237 0.4857 0.101 Uiso 1 1 calc R . .
C81 C 0.2727(5) -0.0692(7) 0.6386(5) 0.055(3) Uani 1 1 d . . .
C82 C 0.2318(5) -0.1102(8) 0.6517(5) 0.060(3) Uani 1 1 d . . .
H82 H 0.1953 -0.1320 0.6214 0.072 Uiso 1 1 calc R . .
C83 C 0.2428(6) -0.1212(9) 0.7104(6) 0.073(4) Uani 1 1 d . . .
H83 H 0.2134 -0.1503 0.7178 0.088 Uiso 1 1 calc R . .
C84 C 0.2944(9) -0.0906(11) 0.7552(7) 0.096(5) Uani 1 1 d . . .
H84 H 0.3011 -0.0949 0.7938 0.115 Uiso 1 1 calc R . .
C85 C 0.3374(7) -0.0521(12) 0.7413(8) 0.105(6) Uani 1 1 d . . .
H85 H 0.3743 -0.0312 0.7714 0.126 Uiso 1 1 calc R . .
C86 C 0.3270(6) -0.0437(9) 0.6831(6) 0.075(4) Uani 1 1 d . . .
H86 H 0.3575 -0.0207 0.6753 0.090 Uiso 1 1 calc R . .
C1A C 0.0981(7) 0.4464(10) 0.4734(7) 0.080(4) Uani 1 1 d . . .
H1AA H 0.0910 0.3937 0.4477 0.096 Uiso 1 1 calc R . .
C2A C 0.0523(7) 0.5068(11) 0.4651(8) 0.099(5) Uani 1 1 d . . .
H2AA H 0.0137 0.4955 0.4347 0.119 Uiso 1 1 calc R . .
C3A C 0.0638(10) 0.5858(13) 0.5023(11) 0.120(7) Uani 1 1 d . . .
H3AA H 0.0326 0.6292 0.4967 0.144 Uiso 1 1 calc R . .
C4A C 0.1185(9) 0.6014(11) 0.5463(9) 0.103(5) Uani 1 1 d . . .
H4AA H 0.1262 0.6553 0.5713 0.124 Uiso 1 1 calc R . .
C5A C 0.1635(7) 0.5360(9) 0.5538(7) 0.072(4) Uani 1 1 d . . .
C1B C 0.3160(7) 0.4818(11) 0.6420(7) 0.095(5) Uani 1 1 d . . .
H1BA H 0.3442 0.4366 0.6424 0.114 Uiso 1 1 calc R . .
C2B C 0.3336(11) 0.5462(16) 0.6893(9) 0.133(9) Uani 1 1 d . . .
H2BA H 0.3727 0.5436 0.7202 0.160 Uiso 1 1 calc R . .
C3B C 0.2938(15) 0.6121(16) 0.6900(10) 0.140(10) Uani 1 1 d . . .
H3BA H 0.3051 0.6576 0.7205 0.168 Uiso 1 1 calc R . .
C4B C 0.2385(10) 0.6109(10) 0.6468(8) 0.101(6) Uani 1 1 d . . .
H4BA H 0.2100 0.6541 0.6474 0.121 Uiso 1 1 calc R . .
C5B C 0.2220(8) 0.5457(9) 0.5997(6) 0.079(4) Uani 1 1 d . . .
C1C C 0.2515(7) 0.5775(10) 0.4749(7) 0.079(4) Uani 1 1 d . . .
H1CA H 0.2731 0.5962 0.5140 0.095 Uiso 1 1 calc R . .
C2C C 0.2516(8) 0.6416(10) 0.4328(8) 0.091(5) Uani 1 1 d . . .
H2CA H 0.2737 0.7004 0.4442 0.109 Uiso 1 1 calc R . .
C3C C 0.2196(11) 0.6187(12) 0.3752(10) 0.121(8) Uani 1 1 d . . .
H3CA H 0.2203 0.6607 0.3469 0.146 Uiso 1 1 calc R . .
C4C C 0.1861(9) 0.5326(13) 0.3590(7) 0.105(5) Uani 1 1 d . . .
H4CA H 0.1623 0.5162 0.3197 0.126 Uiso 1 1 calc R . .
C5C C 0.1895(7) 0.4711(9) 0.4036(7) 0.076(4) Uani 1 1 d . . .
C1D C 0.1459(5) 0.2299(9) 0.4316(5) 0.059(3) Uani 1 1 d . . .
H1DA H 0.1532 0.1906 0.4638 0.071 Uiso 1 1 calc R . .
C2D C 0.1093(6) 0.1941(12) 0.3786(6) 0.079(4) Uani 1 1 d . . .
H2DA H 0.0935 0.1303 0.3747 0.095 Uiso 1 1 calc R . .
C3D C 0.0945(8) 0.2518(16) 0.3287(8) 0.108(5) Uani 1 1 d . . .
H3DA H 0.0681 0.2276 0.2917 0.129 Uiso 1 1 calc R . .
C4D C 0.1192(8) 0.3432(17) 0.3352(7) 0.109(6) Uani 1 1 d . . .
H4DA H 0.1100 0.3833 0.3027 0.131 Uiso 1 1 calc R . .
C5D C 0.1594(7) 0.3772(11) 0.3924(6) 0.079(4) Uani 1 1 d . . .
Sb1 Sb 0.05913(5) 0.79062(8) 0.64309(5) 0.0856(3) Uani 1 1 d . . .
F1 F 0.1059(6) 0.8800(10) 0.7006(6) 0.167(5) Uani 1 1 d . . .
F2 F 0.0037(5) 0.8891(8) 0.6083(6) 0.148(4) Uani 1 1 d . . .
F3 F 0.0270(5) 0.7489(12) 0.6895(4) 0.165(6) Uani 1 1 d . . .
F4 F 0.0102(5) 0.7066(8) 0.5835(4) 0.134(4) Uani 1 1 d . . .
F5 F 0.0923(5) 0.8271(10) 0.5954(5) 0.150(5) Uani 1 1 d . . .
F6 F 0.1160(6) 0.6985(11) 0.6759(7) 0.190(6) Uani 1 1 d . . .
Sb2 Sb 0.5000 0.09413(13) 0.7500 0.1747(17) Uani 1 2 d SP . .
F7 F 0.4725(7) 0.1886(17) 0.7781(14) 0.45(3) Uani 1 1 d . . .
F8 F 0.4288(4) 0.0965(8) 0.6788(7) 0.186(7) Uani 1 1 d . . .
F9 F 0.5260(6) -0.0052(15) 0.7218(9) 0.257(10) Uani 1 1 d . . .
Sb3 Sb 0.0651(2) 0.3624(4) 0.7035(2) 0.237(3) Uani 0.50 1 d P . .
F10 F 0.051(4) 0.367(5) 0.636(2) 0.69(11) Uani 0.50 1 d P . .
F11 F 0.059(2) 0.481(2) 0.7136(19) 0.28(2) Uani 0.50 1 d P . .
F12 F 0.0120(10) 0.3810(12) 0.7339(10) 0.119(11) Uani 0.50 1 d P . .
F13 F 0.067(4) 0.325(5) 0.784(3) 0.75(10) Uani 0.50 1 d P . .
F14 F 0.052(3) 0.214(8) 0.695(4) 0.76(11) Uani 0.50 1 d P . .
F15 F 0.1388(15) 0.373(11) 0.7298(18) 0.76(13) Uani 0.50 1 d P . .

loop_
_atom_site_aniso_label
_atom_site_aniso_U_11
_atom_site_aniso_U_22
_atom_site_aniso_U_33
_atom_site_aniso_U_23
_atom_site_aniso_U_13
_atom_site_aniso_U_12
Os1 0.0611(3) 0.0354(2) 0.0570(3) 0.00719(19) 0.0326(2) 0.00884(18)
Pt1 0.0615(3) 0.0398(2) 0.1322(5) 0.0242(3) 0.0619(3) 0.0115(2)
Cl1 0.142(4) 0.069(2) 0.334(8) 0.062(4) 0.184(5) 0.044(2)
Cl2 0.092(2) 0.0471(16) 0.138(3) 0.0285(19) 0.061(2) 0.0118(16)
P1 0.0540(15) 0.0332(13) 0.0617(18) 0.0030(12) 0.0255(14) -0.0006(11)
P2 0.072(2) 0.0349(14) 0.140(3) 0.0234(18) 0.069(2) 0.0086(14)
P3 0.091(2) 0.0440(16) 0.156(4) 0.026(2) 0.095(3) 0.0161(16)
P4 0.0463(14) 0.0359(13) 0.074(2) 0.0106(13) 0.0321(14) 0.0011(11)
N1 0.055(6) 0.047(5) 0.082(7) 0.007(5) 0.037(5) 0.013(4)
N2 0.095(8) 0.041(5) 0.064(7) 0.005(5) 0.040(6) -0.013(5)
N3 0.071(6) 0.042(5) 0.074(7) 0.022(5) 0.046(6) 0.019(4)
N4 0.063(6) 0.055(5) 0.058(6) 0.002(5) 0.034(5) 0.006(4)
C1 0.057(6) 0.035(5) 0.083(8) 0.015(5) 0.037(6) 0.003(5)
C2 0.070(7) 0.031(5) 0.139(12) 0.033(7) 0.064(8) 0.014(5)
C3 0.072(7) 0.039(6) 0.119(10) 0.025(6) 0.071(8) 0.013(5)
C4 0.060(6) 0.030(5) 0.066(7) 0.012(5) 0.037(5) 0.009(4)
C11 0.083(8) 0.050(6) 0.035(6) 0.017(5) 0.013(6) -0.021(6)
C12 0.095(9) 0.060(7) 0.056(8) -0.010(6) 0.036(7) -0.015(7)
C13 0.133(15) 0.090(11) 0.078(11) -0.004(9) 0.051(11) -0.027(11)
C14 0.16(2) 0.120(17) 0.064(11) -0.004(11) 0.035(14) -0.033(16)
C15 0.080(11) 0.101(14) 0.121(17) 0.018(12) -0.011(11) -0.027(10)
C16 0.073(9) 0.067(8) 0.082(10) 0.001(7) 0.005(8) -0.023(7)
C21 0.053(6) 0.034(5) 0.056(6) 0.000(5) 0.030(5) 0.001(4)
C22 0.055(6) 0.056(6) 0.051(6) -0.004(5) 0.023(5) -0.009(5)
C23 0.056(7) 0.062(7) 0.066(8) 0.009(6) 0.026(6) -0.005(6)
C24 0.063(7) 0.061(7) 0.101(10) -0.004(7) 0.049(8) -0.009(6)
C25 0.054(7) 0.080(9) 0.073(8) 0.011(7) 0.034(6) 0.013(6)
C26 0.067(7) 0.055(6) 0.050(7) 0.007(5) 0.031(6) 0.004(5)
C31 0.079(10) 0.046(7) 0.201(19) 0.027(10) 0.060(11) 0.004(7)
C32 0.082(13) 0.074(14) 0.31(4) 0.10(2) 0.00(2) -0.014(11)
C33 0.082(13) 0.084(14) 0.41(4) 0.10(2) 0.00(2) -0.014(11)
C34 0.084(13) 0.083(14) 0.42(4) 0.10(2) 0.02(2) -0.010(11)
C35 0.080(12) 0.072(12) 0.36(4) 0.083(18) 0.040(18) -0.005(10)
C36 0.080(10) 0.048(7) 0.201(19) 0.028(10) 0.061(11) 0.004(7)
C41 0.26(2) 0.070(7) 0.22(3) 0.028(11) 0.19(2) 0.028(9)
C42 0.28(3) 0.071(11) 0.196(18) 0.038(11) 0.157(19) 0.063(14)
C43 0.45(5) 0.082(13) 0.27(3) 0.053(16) 0.32(4) 0.07(2)
C44 0.46(5) 0.081(13) 0.26(3) 0.056(16) 0.31(4) 0.08(2)
C45 0.43(5) 0.080(13) 0.28(3) 0.055(16) 0.30(4) 0.09(2)
C46 0.33(5) 0.070(13) 0.23(3) 0.043(16) 0.22(4) 0.05(2)
C51 0.20(2) 0.066(9) 0.144(17) 0.018(10) 0.142(17) 0.002(11)
C52 0.27(3) 0.058(9) 0.20(2) 0.013(12) 0.19(2) 0.024(13)
C53 0.36(5) 0.069(13) 0.21(4) 0.002(18) 0.22(4) 0.02(2)
C54 0.41(6) 0.10(2) 0.11(2) -0.002(15) 0.15(3) 0.01(3)
C55 0.22(3) 0.22(3) 0.107(19) -0.02(2) 0.07(2) 0.02(3)
C56 0.134(17) 0.17(2) 0.119(18) 0.016(15) 0.072(15) 0.041(16)
C61 0.114(13) 0.038(7) 0.26(2) 0.015(11) 0.143(16) 0.010(8)
C62 0.081(12) 0.086(12) 0.32(3) 0.053(17) 0.117(18) 0.024(10)
C63 0.123(18) 0.099(15) 0.44(5) 0.05(2) 0.17(3) 0.008(13)
C64 0.30(5) 0.088(18) 0.52(9) 0.04(3) 0.36(7) 0.01(3)
C65 0.30(5) 0.088(18) 0.52(9) 0.04(3) 0.36(7) 0.01(3)
C66 0.22(2) 0.056(9) 0.33(3) 0.023(13) 0.25(3) 0.007(11)
C71 0.054(6) 0.041(6) 0.071(7) 0.009(5) 0.030(6) -0.005(5)
C72 0.044(6) 0.117(11) 0.068(8) 0.003(8) 0.030(6) 0.023(7)
C73 0.053(8) 0.089(10) 0.112(12) -0.004(9) 0.032(8) -0.006(7)
C74 0.054(8) 0.098(12) 0.134(15) -0.026(11) 0.025(9) -0.026(8)
C75 0.077(10) 0.083(10) 0.131(14) -0.038(10) 0.034(10) -0.014(8)
C76 0.075(9) 0.056(7) 0.127(13) -0.008(8) 0.050(9) 0.010(7)
C81 0.055(6) 0.039(5) 0.067(7) 0.012(5) 0.024(6) 0.000(5)
C82 0.068(7) 0.044(6) 0.062(7) 0.017(5) 0.027(6) 0.001(5)
C83 0.073(8) 0.060(7) 0.074(9) 0.016(7) 0.024(7) -0.007(7)
C84 0.125(14) 0.076(10) 0.087(11) 0.017(8) 0.050(11) 0.009(10)
C85 0.078(10) 0.082(11) 0.100(13) -0.002(9) -0.005(9) -0.002(8)
C86 0.064(8) 0.061(8) 0.080(10) 0.010(7) 0.017(7) -0.013(6)
C1A 0.090(10) 0.059(8) 0.112(12) 0.025(8) 0.065(10) 0.029(7)
C2A 0.094(11) 0.058(8) 0.153(16) 0.011(9) 0.064(11) 0.025(8)
C3A 0.116(15) 0.085(12) 0.19(2) 0.026(13) 0.104(16) 0.049(11)
C4A 0.118(14) 0.066(9) 0.156(17) -0.020(10) 0.089(14) 0.011(9)
C5A 0.104(10) 0.049(7) 0.093(10) 0.003(7) 0.070(9) 0.012(7)
C1B 0.103(11) 0.062(8) 0.095(11) 0.013(8) 0.025(9) -0.040(8)
C2B 0.16(2) 0.084(13) 0.101(14) 0.013(12) 0.019(13) -0.068(14)
C3B 0.24(3) 0.081(14) 0.096(15) -0.022(13) 0.074(19) -0.063(17)
C4B 0.171(18) 0.055(8) 0.092(12) -0.020(8) 0.076(13) -0.031(10)
C5B 0.130(13) 0.036(6) 0.078(10) -0.006(6) 0.055(10) -0.014(7)
C1C 0.096(10) 0.061(8) 0.110(11) 0.015(8) 0.072(9) 0.019(7)
C2C 0.149(14) 0.046(7) 0.129(14) 0.016(8) 0.109(13) 0.015(8)
C3C 0.22(2) 0.068(10) 0.153(18) 0.043(11) 0.151(18) 0.036(12)
C4C 0.158(16) 0.088(12) 0.082(11) 0.021(9) 0.067(11) 0.022(11)
C5C 0.105(10) 0.054(7) 0.099(11) 0.029(7) 0.071(9) 0.021(7)
C1D 0.072(7) 0.059(7) 0.060(8) 0.001(6) 0.042(6) 0.007(6)
C2D 0.087(9) 0.086(10) 0.060(9) -0.012(8) 0.031(7) -0.004(8)
C3D 0.102(12) 0.126(16) 0.091(13) -0.018(12) 0.042(10) 0.000(12)
C4D 0.122(14) 0.155(18) 0.049(9) 0.019(10) 0.038(9) 0.017(13)
C5D 0.113(11) 0.091(10) 0.063(8) 0.023(8) 0.066(8) 0.033(9)
Sb1 0.0796(6) 0.0950(7) 0.0860(7) -0.0040(6) 0.0419(5) -0.0179(5)
F1 0.164(11) 0.177(12) 0.167(11) -0.077(9) 0.085(9) -0.078(9)
F2 0.150(10) 0.122(9) 0.188(12) 0.027(8) 0.091(9) 0.038(7)
F3 0.122(8) 0.287(17) 0.091(7) 0.028(9) 0.054(6) -0.059(10)
F4 0.139(8) 0.124(8) 0.111(7) -0.036(6) 0.035(6) -0.049(7)
F5 0.166(10) 0.177(11) 0.176(11) -0.018(9) 0.137(9) -0.051(9)
F6 0.133(10) 0.155(12) 0.242(16) 0.039(11) 0.055(10) 0.033(9)
Sb2 0.0573(10) 0.0649(11) 0.310(4) 0.000 0.0096(14) 0.000
F7 0.131(13) 0.29(2) 0.62(5) -0.28(3) -0.08(2) 0.099(13)
F8 0.063(5) 0.118(9) 0.292(17) 0.059(10) 0.013(8) -0.009(6)
F9 0.130(11) 0.241(18) 0.30(2) -0.026(16) 0.023(12) 0.071(12)
Sb3 0.171(4) 0.250(6) 0.177(4) -0.096(4) -0.012(3) 0.041(4)
F10 0.73(14) 0.44(8) 0.23(5) -0.22(5) -0.33(8) 0.41(9)
F11 0.44(7) 0.09(2) 0.31(5) -0.04(2) 0.18(5) 0.00(3)
F12 0.083(18) 0.073(9) 0.12(2) -0.006(10) -0.023(12) -0.016(10)
F13 0.74(15) 0.35(8) 0.38(7) 0.14(6) -0.39(9) 0.00(9)
F14 0.39(7) 0.86(17) 0.53(11) -0.55(13) -0.20(7) 0.38(9)
F15 0.10(2) 2.0(4) 0.16(3) -0.28(9) 0.04(2) -0.03(7)

loop_
_atom_type_symbol
_atom_type_description
_atom_type_scat_dispersion_real
_atom_type_scat_dispersion_imag
_atom_type_scat_source
C C 0.0033 0.0016 'International Tables Vol C Tables 4.2.6.8 and 6.1.1.4'
H H 0.0000 0.0000 'International Tables Vol C Tables 4.2.6.8 and 6.1.1.4'
N N 0.0061 0.0033 'International Tables Vol C Tables 4.2.6.8 and 6.1.1.4'
F F 0.0171 0.0103 'International Tables Vol C Tables 4.2.6.8 and 6.1.1.4'
P P 0.1023 0.0942 'International Tables Vol C Tables 4.2.6.8 and 6.1.1.4'
Sb Sb -0.5866 1.5461 'International Tables Vol C Tables 4.2.6.8 and 6.1.1.4'
Os Os -1.2165 7.6030 'International Tables Vol C Tables 4.2.6.8 and 6.1.1.4'
Pt Pt -1.7033 8.3905 'International Tables Vol C Tables 4.2.6.8 and 6.1.1.4'
Cl Cl 0.1484 0.1585 'International Tables Vol C Tables 4.2.6.8 and 6.1.1.4'

loop_
_geom_angle_atom_site_label_1
_geom_angle_atom_site_label_2
_geom_angle_atom_site_label_3
_geom_angle
_geom_angle_site_symmetry_1
_geom_angle_site_symmetry_3
N1 Os1 N4 89.3(4) . .
N1 Os1 N2 74.8(4) . .
N4 Os1 N2 162.7(4) . .
N1 Os1 N3 82.4(3) . .
N4 Os1 N3 75.7(4) . .
N2 Os1 N3 95.0(4) . .
N1 Os1 P2 173.9(3) . .
N4 Os1 P2 89.8(3) . .
N2 Os1 P2 105.2(3) . .
N3 Os1 P2 91.6(2) . .
N1 Os1 P1 101.8(3) . .
N4 Os1 P1 104.0(3) . .
N2 Os1 P1 86.4(3) . .
N3 Os1 P1 175.8(2) . .
P2 Os1 P1 84.24(11) . .
P4 Pt1 P3 89.08(11) . .
P4 Pt1 Cl1 176.84(19) . .
P3 Pt1 Cl1 91.14(14) . .
P4 Pt1 Cl2 89.63(12) . .
P3 Pt1 Cl2 175.48(16) . .
Cl1 Pt1 Cl2 89.91(14) . .
C21 P1 C1 102.0(4) . .
C21 P1 C11 95.9(5) . .
C1 P1 C11 103.9(6) . .
C21 P1 Os1 124.1(4) . .
C1 P1 Os1 111.0(4) . .
C11 P1 Os1 117.0(3) . .
C31 P2 C2 105.4(7) . .
C31 P2 C41 105.8(10) . .
C2 P2 C41 105.5(6) . .
C31 P2 Os1 113.2(6) . .
C2 P2 Os1 110.3(4) . .
C41 P2 Os1 115.9(6) . .
C61 P3 C3 105.8(6) . .
C61 P3 C51 108.6(10) . .
C3 P3 C51 106.7(8) . .
C61 P3 Pt1 116.2(7) . .
C3 P3 Pt1 108.8(4) . .
C51 P3 Pt1 110.3(5) . .
C71 P4 C81 109.1(5) . .
C71 P4 C4 100.9(5) . .
C81 P4 C4 110.2(5) . .
C71 P4 Pt1 110.7(4) . .
C81 P4 Pt1 115.1(4) . .
C4 P4 Pt1 109.8(3) . .
C1A N1 C5A 119.6(11) . .
C1A N1 Os1 123.2(9) . .
C5A N1 Os1 116.3(9) . .
C5B N2 C1B 114.2(13) . .
C5B N2 Os1 118.0(9) . .
C1B N2 Os1 127.6(11) . .
C1C N3 C5C 114.8(11) . .
C1C N3 Os1 126.8(10) . .
C5C N3 Os1 118.2(8) . .
C1D N4 C5D 116.5(11) . .
C1D N4 Os1 126.5(8) . .
C5D N4 Os1 116.7(9) . .
C2 C1 C4 86.3(9) . .
C2 C1 P1 112.8(7) . .
C4 C1 P1 117.3(7) . .
C2 C1 H1 112.6 . .
C4 C1 H1 112.6 . .
P1 C1 H1 112.6 . .
C1 C2 C3 92.5(8) . .
C1 C2 P2 115.5(8) . .
C3 C2 P2 118.0(9) . .
C1 C2 H2 109.9 . .
C3 C2 H2 109.9 . .
P2 C2 H2 109.9 . .
C4 C3 C2 87.9(9) . .
C4 C3 P3 114.8(7) . .
C2 C3 P3 119.9(8) . .
C4 C3 H3 110.8 . .
C2 C3 H3 110.8 . .
P3 C3 H3 110.8 . .
C3 C4 C1 93.2(8) . .
C3 C4 P4 114.7(7) . .
C1 C4 P4 120.2(7) . .
C3 C4 H4 109.2 . .
C1 C4 H4 109.2 . .
P4 C4 H4 109.2 . .
C16 C11 C12 117.4(13) . .
C16 C11 P1 123.8(12) . .
C12 C11 P1 118.7(10) . .
C13 C12 C11 122.8(15) . .
C13 C12 H12 118.6 . .
C11 C12 H12 118.6 . .
C14 C13 C12 119.7(19) . .
C14 C13 H13 120.1 . .
C12 C13 H13 120.2 . .
C13 C14 C15 120(2) . .
C13 C14 H14 120.1 . .
C15 C14 H14 120.0 . .
C14 C15 C16 122.1(17) . .
C14 C15 H15 119.0 . .
C16 C15 H15 119.0 . .
C11 C16 C15 118.0(17) . .
C11 C16 H16 121.0 . .
C15 C16 H16 121.0 . .
C26 C21 C22 119.6(10) . .
C26 C21 P1 119.3(8) . .
C22 C21 P1 121.1(8) . .
C23 C22 C21 122.5(11) . .
C23 C22 H22 118.8 . .
C21 C22 H22 118.8 . .
C22 C23 C24 117.1(11) . .
C22 C23 H23 121.4 . .
C24 C23 H23 121.5 . .
C23 C24 C25 121.5(11) . .
C23 C24 H24 119.2 . .
C25 C24 H24 119.2 . .
C26 C25 C24 120.7(11) . .
C26 C25 H25 119.6 . .
C24 C25 H25 119.6 . .
C25 C26 C21 118.5(11) . .
C25 C26 H26 120.7 . .
C21 C26 H26 120.7 . .
C32 C31 C36 118.6(17) . .
C32 C31 P2 126.0(12) . .
C36 C31 P2 115.1(13) . .
C31 C32 C33 123(2) . .
C31 C32 H32 118.8 . .
C33 C32 H32 118.7 . .
C32 C33 C34 113(3) . .
C32 C33 H33 123.2 . .
C34 C33 H33 123.3 . .
C35 C34 C33 126(2) . .
C35 C34 H34 117.0 . .
C33 C34 H34 117.0 . .
C34 C35 C36 117.5(18) . .
C34 C35 H35 121.3 . .
C36 C35 H35 121.3 . .
C35 C36 C31 121.8(17) . .
C35 C36 H36 119.1 . .
C31 C36 H36 119.1 . .
C42 C41 C46 118(2) . .
C42 C41 P2 125.4(14) . .
C46 C41 P2 117(2) . .
C41 C42 C43 124(3) . .
C41 C42 H42 117.9 . .
C43 C42 H42 117.9 . .
C44 C43 C42 119(3) . .
C44 C43 H43 120.7 . .
C42 C43 H43 120.7 . .
C43 C44 C45 118(3) . .
C43 C44 H44 120.9 . .
C45 C44 H44 120.8 . .
C46 C45 C44 121(3) . .
C46 C45 H45 119.6 . .
C44 C45 H45 121.00 . .
C45 C46 C41 120(4) . .
C45 C46 H46 120.1 . .
C41 C46 H46 120.1 . .
C56 C51 C52 118(2) . .
C56 C51 P3 122.5(15) . .
C52 C51 P3 119(2) . .
C53 C52 C51 122(3) . .
C53 C52 H52 119.2 . .
C51 C52 H52 119.3 . .
C54 C53 C52 118(3) . .
C54 C53 H53 121.0 . .
C52 C53 H53 121.0 . .
C53 C54 C55 123(3) . .
C53 C54 H54 118.5 . .
C55 C54 H54 118.4 . .
C54 C55 C56 118(3) . .
C54 C55 H55 120.8 . .
C56 C55 H55 120.8 . .
C51 C56 C55 121(2) . .
C51 C56 H56 119.6 . .
C55 C56 H56 119.6 . .
C62 C61 C66 125.4(18) . .
C62 C61 P3 116.6(15) . .
C66 C61 P3 118.0(19) . .
C61 C62 C63 119(3) . .
C61 C62 H62 120.8 . .
C63 C62 H62 120.7 . .
C62 C63 C64 114(3) . .
C62 C63 H63 123.2 . .
C64 C63 H63 123.2 . .
C65 C64 C63 128(4) . .
C65 C64 H64 115.9 . .
C63 C64 H64 115.9 . .
C64 C65 C66 119(5) . .
C64 C65 H65 120.6 . .
C66 C65 H65 120.5 . .
C65 C66 C61 115(3) . .
C65 C66 H66 122.4 . .
C61 C66 H66 122.4 . .
C72 C71 C76 117.2(12) . .
C72 C71 P4 121.4(10) . .
C76 C71 P4 121.4(9) . .
C73 C72 C71 121.1(14) . .
C73 C72 H72 119.4 . .
C71 C72 H72 119.4 . .
C72 C73 C74 119.5(14) . .
C72 C73 H73 120.3 . .
C74 C73 H73 120.3 . .
C75 C74 C73 122.0(14) . .
C75 C74 H74 119.0 . .
C73 C74 H74 119.0 . .
C74 C75 C76 117.9(15) . .
C74 C75 H75 121.0 . .
C76 C75 H75 121.1 . .
C75 C76 C71 122.2(13) . .
C75 C76 H76 118.9 . .
C71 C76 H76 118.9 . .
C82 C81 C86 118.4(12) . .
C82 C81 P4 122.1(9) . .
C86 C81 P4 119.3(10) . .
C81 C82 C83 121.7(12) . .
C81 C82 H82 119.1 . .
C83 C82 H82 119.2 . .
C84 C83 C82 121.3(13) . .
C84 C83 H83 119.3 . .
C82 C83 H83 119.3 . .
C83 C84 C85 116.4(15) . .
C83 C84 H84 121.8 . .
C85 C84 H84 121.8 . .
C84 C85 C86 122.1(14) . .
C84 C85 H85 119.0 . .
C86 C85 H85 118.9 . .
C81 C86 C85 119.8(13) . .
C81 C86 H86 120.1 . .
C85 C86 H86 120.1 . .
N1 C1A C2A 121.9(15) . .
N1 C1A H1AA 119.1 . .
C2A C1A H1AA 119.1 . .
C1A C2A C3A 118.5(17) . .
C1A C2A H2AA 120.8 . .
C3A C2A H2AA 120.8 . .
C4A C3A C2A 121.0(15) . .
C4A C3A H3AA 119.5 . .
C2A C3A H3AA 119.5 . .
C3A C4A C5A 118.3(16) . .
C3A C4A H4AA 120.8 . .
C5A C4A H4AA 120.8 . .
N1 C5A C4A 120.7(15) . .
N1 C5A C5B 117.4(11) . .
C4A C5A C5B 121.9(15) . .
N2 C1B C2B 123.8(19) . .
N2 C1B H1BA 118.1 . .
C2B C1B H1BA 118.1 . .
C3B C2B C1B 119(2) . .
C3B C2B H2BA 120.3 . .
C1B C2B H2BA 120.3 . .
C4B C3B C2B 118(2) . .
C4B C3B H3BA 120.8 . .
C2B C3B H3BA 120.8 . .
C3B C4B C5B 121(2) . .
C3B C4B H4BA 119.5 . .
C5B C4B H4BA 119.5 . .
N2 C5B C4B 123.0(16) . .
N2 C5B C5A 112.5(11) . .
C4B C5B C5A 124.4(16) . .
N3 C1C C2C 124.0(15) . .
N3 C1C H1CA 118.0 . .
C2C C1C H1CA 118.0 . .
C3C C2C C1C 120.1(15) . .
C3C C2C H2CA 119.9 . .
C1C C2C H2CA 119.9 . .
C2C C3C C4C 119.3(14) . .
C2C C3C H3CA 120.4 . .
C4C C3C H3CA 120.3 . .
C3C C4C C5C 117.2(17) . .
C3C C4C H4CA 121.4 . .
C5C C4C H4CA 121.4 . .
N3 C5C C4C 124.5(14) . .
N3 C5C C5D 113.1(11) . .
C4C C5C C5D 122.4(15) . .
C2D C1D N4 124.3(12) . .
C2D C1D H1DA 117.9 . .
N4 C1D H1DA 117.8 . .
C1D C2D C3D 120.3(15) . .
C1D C2D H2DA 119.8 . .
C3D C2D H2DA 119.8 . .
C4D C3D C2D 118.9(16) . .
C4D C3D H3DA 120.5 . .
C2D C3D H3DA 120.6 . .
C3D C4D C5D 118.9(16) . .
C3D C4D H4DA 120.6 . .
C5D C4D H4DA 120.6 . .
N4 C5D C4D 121.0(15) . .
N4 C5D C5C 115.8(13) . .
C4D C5D C5C 123.1(14) . .
F6 Sb1 F3 88.6(7) . .
F6 Sb1 F2 176.7(6) . .
F3 Sb1 F2 94.4(6) . .
F6 Sb1 F4 92.5(6) . .
F3 Sb1 F4 92.0(5) . .
F2 Sb1 F4 88.7(6) . .
F6 Sb1 F1 90.2(7) . .
F3 Sb1 F1 88.9(6) . .
F2 Sb1 F1 88.5(7) . .
F4 Sb1 F1 177.2(6) . .
F6 Sb1 F5 89.5(7) . .
F3 Sb1 F5 177.4(7) . .
F2 Sb1 F5 87.5(6) . .
F4 Sb1 F5 86.3(5) . .
F1 Sb1 F5 92.9(6) . .
F7 Sb2 F7 87(3) . 2_656
F7 Sb2 F9 94.7(15) . 2_656
F7 Sb2 F9 177.7(13) 2_656 2_656
F7 Sb2 F9 177.7(13) . .
F7 Sb2 F9 94.7(15) 2_656 .
F9 Sb2 F9 83.1(15) 2_656 .
F7 Sb2 F8 87.7(8) . 2_656
F7 Sb2 F8 90.8(8) 2_656 2_656
F9 Sb2 F8 88.5(7) 2_656 2_656
F9 Sb2 F8 92.9(6) . 2_656
F7 Sb2 F8 90.8(8) . .
F7 Sb2 F8 87.7(8) 2_656 .
F9 Sb2 F8 92.9(6) 2_656 .
F9 Sb2 F8 88.5(7) . .
F8 Sb2 F8 178.0(7) 2_656 .
F10 Sb3 F11 99(3) . .
F10 Sb3 F15 95(4) . .
F11 Sb3 F15 92(5) . .
F10 Sb3 F12 128(3) . .
F11 Sb3 F12 69.7(19) . .
F15 Sb3 F12 134.7(17) . .
F10 Sb3 F14 88(4) . .
F11 Sb3 F14 163(3) . .
F15 Sb3 F14 103(5) . .
F12 Sb3 F14 94(3) . .
F10 Sb3 F13 165(4) . .
F11 Sb3 F13 92(3) . .
F15 Sb3 F13 96(3) . .
F12 Sb3 F13 46(3) . .
F14 Sb3 F13 79(4) . .
F12 F12 F13 88(5) 2_556 .
F12 F12 Sb3 164(2) 2_556 .
F13 F12 Sb3 76(5) . .
F12 F13 Sb3 58(3) . .

loop_
_geom_bond_atom_site_label_1
_geom_bond_atom_site_label_2
_geom_bond_distance
_geom_bond_site_symmetry_2
Os1 N1 2.082(9) .
Os1 N4 2.124(9) .
Os1 N2 2.125(10) .
Os1 N3 2.134(9) .
Os1 P2 2.254(3) .
Os1 P1 2.342(3) .
Pt1 P4 2.164(3) .
Pt1 P3 2.238(3) .
Pt1 Cl1 2.310(4) .
Pt1 Cl2 2.359(3) .
P1 C21 1.792(10) .
P1 C1 1.840(11) .
P1 C11 1.911(11) .
P2 C31 1.799(17) .
P2 C2 1.864(10) .
P2 C41 1.91(2) .
P3 C61 1.769(16) .
P3 C3 1.847(11) .
P3 C51 1.90(2) .
P4 C71 1.786(11) .
P4 C81 1.866(12) .
P4 C4 1.869(9) .
N1 C1A 1.325(17) .
N1 C5A 1.357(15) .
N2 C5B 1.352(17) .
N2 C1B 1.360(17) .
N3 C1C 1.324(16) .
N3 C5C 1.403(17) .
N4 C1D 1.347(14) .
N4 C5D 1.411(15) .
C1 C2 1.563(16) .
C1 C4 1.579(15) .
C1 H1 0.9900 .
C2 C3 1.565(19) .
C2 H2 0.9900 .
C3 C4 1.531(14) .
C3 H3 0.9900 .
C4 H4 0.9900 .
C11 C16 1.344(17) .
C11 C12 1.397(18) .
C12 C13 1.39(2) .
C12 H12 0.9400 .
C13 C14 1.31(3) .
C13 H13 0.9400 .
C14 C15 1.34(3) .
C14 H14 0.9400 .
C15 C16 1.46(3) .
C15 H15 0.9400 .
C16 H16 0.9400 .
C21 C26 1.365(14) .
C21 C22 1.396(14) .
C22 C23 1.343(15) .
C22 H22 0.9400 .
C23 C24 1.362(17) .
C23 H23 0.9400 .
C24 C25 1.388(17) .
C24 H24 0.9400 .
C25 C26 1.351(16) .
C25 H25 0.9400 .
C26 H26 0.9400 .
C31 C32 1.37(3) .
C31 C36 1.419(18) .
C32 C33 1.38(3) .
C32 H32 0.9400 .
C33 C34 1.46(3) .
C33 H33 0.9400 .
C34 C35 1.32(4) .
C34 H34 0.9400 .
C35 C36 1.34(3) .
C35 H35 0.9400 .
C36 H36 0.9400 .
C41 C42 1.35(3) .
C41 C46 1.39(3) .
C42 C43 1.40(2) .
C42 H42 0.9400 .
C43 C44 1.35(5) .
C43 H43 0.9400 .
C44 C45 1.45(8) .
C44 H44 0.9400 .
C45 C46 1.37(4) .
C45 H45 0.9400 .
C46 H46 0.9400 .
C51 C56 1.36(3) .
C51 C52 1.43(2) .
C52 C53 1.36(4) .
C52 H52 0.9400 .
C53 C54 1.35(5) .
C53 H53 0.9400 .
C54 C55 1.37(4) .
C54 H54 0.9400 .
C55 C56 1.39(3) .
C55 H55 0.9400 .
C56 H56 0.9400 .
C61 C62 1.35(3) .
C61 C66 1.46(3) .
C62 C63 1.39(3) .
C62 H62 0.9400 .
C63 C64 1.44(6) .
C63 H63 0.9400 .
C64 C65 1.33(9) .
C64 H64 0.9400 .
C65 C66 1.34(4) .
C65 H65 0.9400 .
C66 H66 0.9400 .
C71 C72 1.353(15) .
C71 C76 1.394(17) .
C72 C73 1.344(18) .
C72 H72 0.9400 .
C73 C74 1.38(2) .
C73 H73 0.9400 .
C74 C75 1.31(2) .
C74 H74 0.9400 .
C75 C76 1.366(19) .
C75 H75 0.9400 .
C76 H76 0.9400 .
C81 C82 1.357(15) .
C81 C86 1.366(16) .
C82 C83 1.432(17) .
C82 H82 0.9400 .
C83 C84 1.35(2) .
C83 H83 0.9400 .
C84 C85 1.40(2) .
C84 H84 0.9400 .
C85 C86 1.42(2) .
C85 H85 0.9400 .
C86 H86 0.9400 .
C1A C2A 1.353(17) .
C1A H1AA 0.9400 .
C2A C3A 1.38(2) .
C2A H2AA 0.9400 .
C3A C4A 1.34(2) .
C3A H3AA 0.9400 .
C4A C5A 1.385(19) .
C4A H4AA 0.9400 .
C5A C5B 1.41(2) .
C1B C2B 1.40(3) .
C1B H1BA 0.9400 .
C2B C3B 1.36(3) .
C2B H2BA 0.9400 .
C3B C4B 1.32(3) .
C3B H3BA 0.9400 .
C4B C5B 1.409(19) .
C4B H4BA 0.9400 .
C1C C2C 1.404(19) .
C1C H1CA 0.9400 .
C2C C3C 1.37(3) .
C2C H2CA 0.9400 .
C3C C4C 1.39(3) .
C3C H3CA 0.9400 .
C4C C5C 1.403(19) .
C4C H4CA 0.9400 .
C5C C5D 1.44(2) .
C1D C2D 1.346(17) .
C1D H1DA 0.9400 .
C2D C3D 1.41(2) .
C2D H2DA 0.9400 .
C3D C4D 1.37(2) .
C3D H3DA 0.9400 .
C4D C5D 1.43(2) .
C4D H4DA 0.9400 .
Sb1 F6 1.795(13) .
Sb1 F3 1.839(9) .
Sb1 F2 1.841(11) .
Sb1 F4 1.858(9) .
Sb1 F1 1.860(11) .
Sb1 F5 1.867(9) .
Sb2 F7 1.775(19) .
Sb2 F7 1.77(2) 2_656
Sb2 F9 1.804(18) 2_656
Sb2 F9 1.804(18) .
Sb2 F8 1.890(12) 2_656
Sb2 F8 1.890(12) .
Sb3 F10 1.63(8) .
Sb3 F11 1.65(3) .
Sb3 F15 1.67(4) .
Sb3 F12 1.87(2) .
Sb3 F14 2.04(11) .
Sb3 F13 2.14(11) .
F12 F12 1.25(4) 2_556
F12 F13 1.59(5) .

loop_
_geom_torsion_atom_site_label_1
_geom_torsion_atom_site_label_2
_geom_torsion_atom_site_label_3
_geom_torsion_atom_site_label_4
_geom_torsion
_geom_torsion_site_symmetry_1
_geom_torsion_site_symmetry_2
_geom_torsion_site_symmetry_3
_geom_torsion_site_symmetry_4
N1 Os1 P1 C21 39.1(5) . . . .
N4 Os1 P1 C21 -53.1(5) . . . .
N2 Os1 P1 C21 112.8(5) . . . .
P2 Os1 P1 C21 -141.5(4) . . . .
N1 Os1 P1 C1 161.1(5) . . . .
N4 Os1 P1 C1 68.8(5) . . . .
N2 Os1 P1 C1 -125.2(5) . . . .
P2 Os1 P1 C1 -19.5(4) . . . .
N1 Os1 P1 C11 -79.9(6) . . . .
N4 Os1 P1 C11 -172.2(5) . . . .
N2 Os1 P1 C11 -6.2(6) . . . .
P2 Os1 P1 C11 99.5(5) . . . .
N4 Os1 P2 C31 160.6(7) . . . .
N2 Os1 P2 C31 -10.7(7) . . . .
N3 Os1 P2 C31 84.8(7) . . . .
P1 Os1 P2 C31 -95.4(7) . . . .
N4 Os1 P2 C2 -81.7(6) . . . .
N2 Os1 P2 C2 107.0(6) . . . .
N3 Os1 P2 C2 -157.4(6) . . . .
P1 Os1 P2 C2 22.4(5) . . . .
N4 Os1 P2 C41 38.1(7) . . . .
N2 Os1 P2 C41 -133.2(7) . . . .
N3 Os1 P2 C41 -37.6(7) . . . .
P1 Os1 P2 C41 142.1(6) . . . .
P4 Pt1 P3 C61 133.7(7) . . . .
Cl1 Pt1 P3 C61 -49.5(7) . . . .
P4 Pt1 P3 C3 14.4(5) . . . .
Cl1 Pt1 P3 C3 -168.7(5) . . . .
P4 Pt1 P3 C51 -102.2(7) . . . .
Cl1 Pt1 P3 C51 74.6(7) . . . .
P3 Pt1 P4 C71 95.6(4) . . . .
Cl2 Pt1 P4 C71 -80.0(4) . . . .
P3 Pt1 P4 C81 -140.0(4) . . . .
Cl2 Pt1 P4 C81 44.3(4) . . . .
P3 Pt1 P4 C4 -15.0(4) . . . .
Cl2 Pt1 P4 C4 169.4(4) . . . .
N4 Os1 N1 C1A 4.6(10) . . . .
N2 Os1 N1 C1A 177.6(10) . . . .
N3 Os1 N1 C1A 80.3(10) . . . .
P1 Os1 N1 C1A -99.5(10) . . . .
N4 Os1 N1 C5A -164.4(9) . . . .
N2 Os1 N1 C5A 8.6(8) . . . .
N3 Os1 N1 C5A -88.7(9) . . . .
P1 Os1 N1 C5A 91.5(8) . . . .
N1 Os1 N2 C5B -5.0(8) . . . .
N4 Os1 N2 C5B 19.3(17) . . . .
N3 Os1 N2 C5B 75.7(9) . . . .
P2 Os1 N2 C5B 168.7(8) . . . .
P1 Os1 N2 C5B -108.3(8) . . . .
N1 Os1 N2 C1B 169.0(11) . . . .
N4 Os1 N2 C1B -166.7(11) . . . .
N3 Os1 N2 C1B -110.2(10) . . . .
P2 Os1 N2 C1B -17.2(10) . . . .
P1 Os1 N2 C1B 65.8(10) . . . .
N1 Os1 N3 C1C 93.2(10) . . . .
N4 Os1 N3 C1C -175.6(10) . . . .
N2 Os1 N3 C1C 19.2(10) . . . .
P2 Os1 N3 C1C -86.2(9) . . . .
N1 Os1 N3 C5C -91.2(8) . . . .
N4 Os1 N3 C5C 0.1(8) . . . .
N2 Os1 N3 C5C -165.1(8) . . . .
P2 Os1 N3 C5C 89.4(8) . . . .
N1 Os1 N4 C1D -95.3(9) . . . .
N2 Os1 N4 C1D -118.7(13) . . . .
N3 Os1 N4 C1D -177.7(9) . . . .
P2 Os1 N4 C1D 90.7(9) . . . .
P1 Os1 N4 C1D 6.7(9) . . . .
N1 Os1 N4 C5D 78.8(8) . . . .
N2 Os1 N4 C5D 55.4(16) . . . .
N3 Os1 N4 C5D -3.5(8) . . . .
P2 Os1 N4 C5D -95.2(8) . . . .
P1 Os1 N4 C5D -179.2(7) . . . .
C21 P1 C1 C2 145.4(9) . . . .
C11 P1 C1 C2 -115.3(9) . . . .
Os1 P1 C1 C2 11.3(10) . . . .
C21 P1 C1 C4 47.4(9) . . . .
C11 P1 C1 C4 146.7(8) . . . .
Os1 P1 C1 C4 -86.6(7) . . . .
C4 C1 C2 C3 2.1(8) . . . .
P1 C1 C2 C3 -116.0(8) . . . .
C4 C1 C2 P2 124.9(9) . . . .
P1 C1 C2 P2 6.8(13) . . . .
C31 P2 C2 C1 99.8(12) . . . .
C41 P2 C2 C1 -148.6(12) . . . .
Os1 P2 C2 C1 -22.7(11) . . . .
C31 P2 C2 C3 -152.2(10) . . . .
C41 P2 C2 C3 -40.6(12) . . . .
Os1 P2 C2 C3 85.3(9) . . . .
C1 C2 C3 C4 -2.2(8) . . . .
P2 C2 C3 C4 -123.0(8) . . . .
C1 C2 C3 P3 -119.8(8) . . . .
P2 C2 C3 P3 119.4(8) . . . .
C61 P3 C3 C4 -135.9(12) . . . .
C51 P3 C3 C4 108.6(10) . . . .
Pt1 P3 C3 C4 -10.4(11) . . . .
C61 P3 C3 C2 -33.3(13) . . . .
C51 P3 C3 C2 -148.8(9) . . . .
Pt1 P3 C3 C2 92.3(8) . . . .
C2 C3 C4 C1 2.2(8) . . . .
P3 C3 C4 C1 124.4(9) . . . .
C2 C3 C4 P4 -123.3(8) . . . .
P3 C3 C4 P4 -1.1(13) . . . .
C2 C1 C4 C3 -2.2(8) . . . .
P1 C1 C4 C3 111.6(8) . . . .
C2 C1 C4 P4 118.9(8) . . . .
P1 C1 C4 P4 -127.3(7) . . . .
C71 P4 C4 C3 -104.3(9) . . . .
C81 P4 C4 C3 140.4(9) . . . .
Pt1 P4 C4 C3 12.6(10) . . . .
C71 P4 C4 C1 145.9(8) . . . .
C81 P4 C4 C1 30.6(9) . . . .
Pt1 P4 C4 C1 -97.2(8) . . . .
C21 P1 C11 C16 124.7(10) . . . .
C1 P1 C11 C16 20.7(11) . . . .
Os1 P1 C11 C16 -102.1(10) . . . .
C21 P1 C11 C12 -57.3(9) . . . .
C1 P1 C11 C12 -161.3(9) . . . .
Os1 P1 C11 C12 76.0(9) . . . .
C16 C11 C12 C13 1.6(18) . . . .
P1 C11 C12 C13 -176.6(10) . . . .
C11 C12 C13 C14 -2(2) . . . .
C12 C13 C14 C15 1(3) . . . .
C13 C14 C15 C16 1(3) . . . .
C12 C11 C16 C15 0.2(18) . . . .
P1 C11 C16 C15 178.2(11) . . . .
C14 C15 C16 C11 -1(3) . . . .
C1 P1 C21 C26 -124.2(9) . . . .
C11 P1 C21 C26 130.2(9) . . . .
Os1 P1 C21 C26 1.7(10) . . . .
C1 P1 C21 C22 58.7(10) . . . .
C11 P1 C21 C22 -46.9(9) . . . .
Os1 P1 C21 C22 -175.4(7) . . . .
C26 C21 C22 C23 0.4(17) . . . .
P1 C21 C22 C23 177.5(9) . . . .
C21 C22 C23 C24 1.2(18) . . . .
C22 C23 C24 C25 -2.1(19) . . . .
C23 C24 C25 C26 1(2) . . . .
C24 C25 C26 C21 0.3(18) . . . .
C22 C21 C26 C25 -1.2(16) . . . .
P1 C21 C26 C25 -178.3(9) . . . .
C2 P2 C31 C32 -7(3) . . . .
C41 P2 C31 C32 -119(3) . . . .
Os1 P2 C31 C32 113(2) . . . .
C2 P2 C31 C36 178.5(15) . . . .
C41 P2 C31 C36 67.0(16) . . . .
Os1 P2 C31 C36 -60.9(17) . . . .
C36 C31 C32 C33 -3(5) . . . .
P2 C31 C32 C33 -177(4) . . . .
C31 C32 C33 C34 -1(7) . . . .
C32 C33 C34 C35 4(8) . . . .
C33 C34 C35 C36 -3(8) . . . .
C34 C35 C36 C31 -1(5) . . . .
C32 C31 C36 C35 4(4) . . . .
P2 C31 C36 C35 178(2) . . . .
C31 P2 C41 C42 179.7(15) . . . .
C2 P2 C41 C42 68.4(17) . . . .
Os1 P2 C41 C42 -54.0(15) . . . .
C31 P2 C41 C46 -1.0(16) . . . .
C2 P2 C41 C46 -112.4(15) . . . .
Os1 P2 C41 C46 125.3(15) . . . .
C46 C41 C42 C43 -3(3) . . . .
P2 C41 C42 C43 176.5(12) . . . .
C41 C42 C43 C44 0(3) . . . .
C42 C43 C44 C45 4(5) . . . .
C43 C44 C45 C46 -5(6) . . . .
C44 C45 C46 C41 2(6) . . . .
C42 C41 C46 C45 2(4) . . . .
P2 C41 C46 C45 -177(3) . . . .
C61 P3 C51 C56 -142.2(16) . . . .
C3 P3 C51 C56 -28.6(18) . . . .
Pt1 P3 C51 C56 89.4(17) . . . .
C61 P3 C51 C52 48.3(14) . . . .
C3 P3 C51 C52 161.9(11) . . . .
Pt1 P3 C51 C52 -80.2(12) . . . .
C56 C51 C52 C53 -1(3) . . . .
P3 C51 C52 C53 169.4(17) . . . .
C51 C52 C53 C54 4(4) . . . .
C52 C53 C54 C55 -2(5) . . . .
C53 C54 C55 C56 -4(5) . . . .
C52 C51 C56 C55 -5(3) . . . .
P3 C51 C56 C55 -175(2) . . . .
C54 C55 C56 C51 8(4) . . . .
C3 P3 C61 C62 92.7(14) . . . .
C51 P3 C61 C62 -153.1(15) . . . .
Pt1 P3 C61 C62 -28.1(16) . . . .
C3 P3 C61 C66 -87.0(13) . . . .
C51 P3 C61 C66 27.2(13) . . . .
Pt1 P3 C61 C66 152.2(9) . . . .
C66 C61 C62 C63 2(3) . . . .
P3 C61 C62 C63 -177.1(16) . . . .
C61 C62 C63 C64 -4(3) . . . .
C62 C63 C64 C65 4(7) . . . .
C63 C64 C65 C66 -2(9) . . . .
C64 C65 C66 C61 0(6) . . . .
C62 C61 C66 C65 0(3) . . . .
P3 C61 C66 C65 179(2) . . . .
C81 P4 C71 C72 67.5(11) . . . .
C4 P4 C71 C72 -48.6(11) . . . .
Pt1 P4 C71 C72 -164.8(9) . . . .
C81 P4 C71 C76 -115.0(11) . . . .
C4 P4 C71 C76 128.9(11) . . . .
Pt1 P4 C71 C76 12.7(11) . . . .
C76 C71 C72 C73 -2(2) . . . .
P4 C71 C72 C73 175.4(11) . . . .
C71 C72 C73 C74 3(2) . . . .
C72 C73 C74 C75 -4(3) . . . .
C73 C74 C75 C76 3(3) . . . .
C74 C75 C76 C71 -2(3) . . . .
C72 C71 C76 C75 1(2) . . . .
P4 C71 C76 C75 -176.1(13) . . . .
C71 P4 C81 C82 1.4(11) . . . .
C4 P4 C81 C82 111.3(9) . . . .
Pt1 P4 C81 C82 -123.8(9) . . . .
C71 P4 C81 C86 175.1(9) . . . .
C4 P4 C81 C86 -74.9(10) . . . .
Pt1 P4 C81 C86 49.9(10) . . . .
C86 C81 C82 C83 4.1(17) . . . .
P4 C81 C82 C83 177.9(9) . . . .
C81 C82 C83 C84 0(2) . . . .
C82 C83 C84 C85 -3(2) . . . .
C83 C84 C85 C86 1(2) . . . .
C82 C81 C86 C85 -5.7(19) . . . .
P4 C81 C86 C85 -179.7(11) . . . .
C84 C85 C86 C81 3(2) . . . .
C5A N1 C1A C2A -0.9(19) . . . .
Os1 N1 C1A C2A -169.5(11) . . . .
N1 C1A C2A C3A 2(2) . . . .
C1A C2A C3A C4A -1(3) . . . .
C2A C3A C4A C5A 0(3) . . . .
C1A N1 C5A C4A -0.8(19) . . . .
Os1 N1 C5A C4A 168.6(11) . . . .
C1A N1 C5A C5B 179.2(12) . . . .
Os1 N1 C5A C5B -11.4(14) . . . .
C3A C4A C5A N1 1(2) . . . .
C3A C4A C5A C5B -178.6(16) . . . .
C5B N2 C1B C2B -2.5(18) . . . .
Os1 N2 C1B C2B -176.8(11) . . . .
N2 C1B C2B C3B 0(3) . . . .
C1B C2B C3B C4B 2(3) . . . .
C2B C3B C4B C5B -3(3) . . . .
C1B N2 C5B C4B 2.3(17) . . . .
Os1 N2 C5B C4B 177.2(10) . . . .
C1B N2 C5B C5A -174.0(11) . . . .
Os1 N2 C5B C5A 0.8(14) . . . .
C3B C4B C5B N2 0(2) . . . .
C3B C4B C5B C5A 176.2(16) . . . .
N1 C5A C5B N2 6.8(17) . . . .
C4A C5A C5B N2 -173.2(13) . . . .
N1 C5A C5B C4B -169.5(12) . . . .
C4A C5A C5B C4B 10(2) . . . .
C5C N3 C1C C2C -2.5(17) . . . .
Os1 N3 C1C C2C 173.3(10) . . . .
N3 C1C C2C C3C 2(2) . . . .
C1C C2C C3C C4C 1(3) . . . .
C2C C3C C4C C5C -3(3) . . . .
C1C N3 C5C C4C 0.7(18) . . . .
Os1 N3 C5C C4C -175.5(11) . . . .
C1C N3 C5C C5D 179.4(10) . . . .
Os1 N3 C5C C5D 3.2(13) . . . .
C3C C4C C5C N3 2(2) . . . .
C3C C4C C5C C5D -176.6(14) . . . .
C5D N4 C1D C2D 2.0(17) . . . .
Os1 N4 C1D C2D 176.2(10) . . . .
N4 C1D C2D C3D -3(2) . . . .
C1D C2D C3D C4D 2(2) . . . .
C2D C3D C4D C5D 0(3) . . . .
C1D N4 C5D C4D 0.1(17) . . . .
Os1 N4 C5D C4D -174.7(11) . . . .
C1D N4 C5D C5C -178.8(10) . . . .
Os1 N4 C5D C5C 6.4(14) . . . .
C3D C4D C5D N4 -1(2) . . . .
C3D C4D C5D C5C 177.7(15) . . . .
N3 C5C C5D N4 -6.1(16) . . . .
C4C C5C C5D N4 172.6(13) . . . .
N3 C5C C5D C4D 175.0(13) . . . .
C4C C5C C5D C4D -6(2) . . . .
F10 Sb3 F12 F12 161(6) . . . 2_556
F11 Sb3 F12 F12 -114(5) . . . 2_556
F15 Sb3 F12 F12 -43(9) . . . 2_556
F14 Sb3 F12 F12 70(5) . . . 2_556
F13 Sb3 F12 F12 0(5) . . . 2_556
F10 Sb3 F12 F13 161(4) . . . .
F11 Sb3 F12 F13 -114(3) . . . .
F15 Sb3 F12 F13 -42(8) . . . .
F14 Sb3 F12 F13 70(3) . . . .
F12 F12 F13 Sb3 179.9(15) 2_556 . . .
F10 Sb3 F13 F12 -74(13) . . . .
F11 Sb3 F13 F12 59(3) . . . .
F15 Sb3 F13 F12 151(5) . . . .
F14 Sb3 F13 F12 -107(3) . . . .
